data_7064400
loop_
_publ_author_name
'Makwana, Bhaveshkumar B.'
'Parmar, Heena A.'
'Khan, Adam N.'
'Padr\'on, Jos\'e M.'
'Tarpada, Umesh P.'

_publ_section_title
;
 Ferrocene-functionalized dithiocarbamate complexes bearing thiophene
 arms: synthesis, crystal structure, electrochemical characterization, in
 silico interaction profiling, and apoptosis induction in HeLa cells
;
_journal_issue 14
_journal_name_full 'New Journal of Chemistry'
_journal_page_first 5848
_journal_page_last 5864
_journal_paper_doi 10.1039/D6NJ00551A
_journal_volume 50
_journal_year 2026
_chemical_formula_moiety 'C34 H32 Fe2 N2 S6 Zn'
_chemical_formula_sum 'C34 H32 Fe2 N2 S6 Zn'
_chemical_formula_weight 838.04
_space_group_crystal_system monoclinic
_space_group_IT_number 5
_space_group_name_Hall 'C 2y'
_space_group_name_H-M_alt 'C 1 2 1'
_atom_sites_solution_hydrogens geom
_atom_sites_solution_primary iterative
_audit_creation_date 2025-09-29
_audit_creation_method
;
Olex2 1.3-ac4
(compiled 2018.12.18 svn.r3554 for Rigaku Oxford Diffraction, GUI svn.r1)
;
_audit_update_record
;
2025-10-20 deposited with the CCDC.	2026-02-24 downloaded from the CCDC.
;
_cell_angle_alpha 90
_cell_angle_beta 100.3230(10)
_cell_angle_gamma 90
_cell_formula_units_Z 8
_cell_length_a 15.7225(2)
_cell_length_b 15.8143(2)
_cell_length_c 30.8255(4)
_cell_measurement_reflns_used 5915
_cell_measurement_temperature 293(2)
_cell_measurement_theta_max 27.33
_cell_measurement_theta_min 2.31
_cell_volume 7540.40(17)
_computing_molecular_graphics 'Olex2 (Dolomanov et al., 2009)'
_computing_publication_material 'Olex2 (Dolomanov et al., 2009)'
_computing_structure_refinement 'XL (Sheldrick, 2008)'
_computing_structure_solution 'olex2.solve (Bourhis et al., 2015)'
_diffrn_ambient_temperature 293(2)
_diffrn_measured_fraction_theta_full 1.000
_diffrn_measured_fraction_theta_max 1.000
_diffrn_measurement_device_type 'Bruker APEX-II CCD'
_diffrn_measurement_method '\f and \w scans'
_diffrn_radiation_type MoK\a
_diffrn_radiation_wavelength 0.71073
_diffrn_reflns_av_R_equivalents 0.0261
_diffrn_reflns_av_unetI/netI 0.0241
_diffrn_reflns_Laue_measured_fraction_full 1.000
_diffrn_reflns_Laue_measured_fraction_max 1.000
_diffrn_reflns_limit_h_max 18
_diffrn_reflns_limit_h_min -18
_diffrn_reflns_limit_k_max 14
_diffrn_reflns_limit_k_min -18
_diffrn_reflns_limit_l_max 36
_diffrn_reflns_limit_l_min -36
_diffrn_reflns_number 55076
_diffrn_reflns_point_group_measured_fraction_full 0.839
_diffrn_reflns_point_group_measured_fraction_max 0.839
_diffrn_reflns_theta_full 25.026
_diffrn_reflns_theta_max 25.025
_diffrn_reflns_theta_min 1.842
_exptl_absorpt_coefficient_mu 1.749
_exptl_crystal_colour 'metallic yellowish green'
_exptl_crystal_colour_lustre metallic
_exptl_crystal_colour_modifier yellowish
_exptl_crystal_colour_primary green
_exptl_crystal_density_diffrn 1.476
_exptl_crystal_description plate
_exptl_crystal_F_000 3424
_exptl_crystal_recrystallization_method 'Vapour deposition'
_exptl_crystal_size_max 0.23
_exptl_crystal_size_mid 0.2
_exptl_crystal_size_min 0.19
_refine_diff_density_max 2.957
_refine_diff_density_min -1.916
_refine_diff_density_rms 0.143
_refine_ls_abs_structure_details
;
 Flack x determined using 3362 quotients [(I+)-(I-)]/[(I+)+(I-)]
 (Parsons, Flack and Wagner, Acta Cryst. B69 (2013) 249-259).
;
_refine_ls_abs_structure_Flack 0.196(7)
_refine_ls_extinction_method none
_refine_ls_goodness_of_fit_ref 1.063
_refine_ls_hydrogen_treatment constr
_refine_ls_matrix_type full
_refine_ls_number_parameters 589
_refine_ls_number_reflns 11185
_refine_ls_number_restraints 1024
_refine_ls_restrained_S_all 1.045
_refine_ls_R_factor_all 0.0985
_refine_ls_R_factor_gt 0.0878
_refine_ls_shift/su_max 0.093
_refine_ls_shift/su_mean 0.003
_refine_ls_structure_factor_coef Fsqd
_refine_ls_weighting_details 'w=1/[\s^2^(Fo^2^)+(0.1746P)^2^+38.8298P] where P=(Fo^2^+2Fc^2^)/3'
_refine_ls_weighting_scheme calc
_refine_ls_wR_factor_gt 0.2483
_refine_ls_wR_factor_ref 0.2630
_reflns_Friedel_coverage 0.613
_reflns_Friedel_fraction_full 0.664
_reflns_Friedel_fraction_max 0.664
_reflns_number_gt 9419
_reflns_number_total 11185
_reflns_threshold_expression 'I > 2\s(I)'
_cod_data_source_file d6nj00551a2.cif
_cod_data_source_block zn_auto(1)
_cod_database_code 7064400
_shelx_shelxl_version_number 2019/1
_shelx_space_group_comment
;
The symmetry employed for this shelxl refinement is uniquely defined
by the following loop, which should always be used as a source of
symmetry information in preference to the above space-group names.
They are only intended as comments.
;
_shelx_estimated_absorpt_t_max 0.732
_shelx_estimated_absorpt_t_min 0.689
_olex2_refinement_description
;
1. Fixed Uiso
 At 1.2 times of:
  All C(H) groups, All C(H,H) groups
2. Restrained distances
 C62-C61
 1.448 with sigma of 0.02
 C68-C64
 1.458 with sigma of 0.02
 C3-C2
 1.458 with sigma of 0.02
 C22-C23
 1.428 with sigma of 0.02
 C21-C22
 1.428 with sigma of 0.02
 C25-C29
 1.425 with sigma of 0.02
 C68-C66
 1.458 with sigma of 0.02
 C32-C31
 1.458 with sigma of 0.02
 C34-C30
 1.405 with sigma of 0.02
 C30-C31
 1.354 with sigma of 0.02
 C33-C32
 1.35 with sigma of 0.02
3. Uiso/Uaniso restraints and constraints
Uanis(C32) \\sim Ueq, Uanis(C33) \\sim Ueq, Uanis(C34) \\sim Ueq, Uanis(C30)
\\sim Ueq: with sigma of 0.1 and sigma for terminal atoms of 0.2
Uanis(C64) = Uanis(C66) = Uanis(C68) = Uanis(C63) = Uanis(C62) = Uanis(C60) =
Uanis(C59)
Uanis(C23) = Uanis(C22) = Uanis(C21) = Uanis(C20)
Uanis(C3) = Uanis(C2) = Uanis(C1) = Uanis(C4)
Uanis(C38) = Uanis(C37) = Uanis(C36) = Uanis(C35)
Uanis(C34) = Uanis(C28) = Uanis(C27) = Uanis(C26) = Uanis(C25) = Uanis(C29)
Uanis(C34) = Uanis(C27) = Uanis(C26) = Uanis(C25) = Uanis(C28) = Uanis(C29)
Uanis(C63) = Uanis(C62) = Uanis(C61) = Uanis(C60) = Uanis(C59) = Uanis(C64) =
Uanis(C66) = Uanis(C68)
Uanis(C34) = Uanis(C25) = Uanis(C26) = Uanis(C27) = Uanis(C28) = Uanis(C29)
Uanis(C34) = Uanis(C11) = Uanis(C7) = Uanis(C8) = Uanis(C9) = Uanis(C10)
Uanis(C53) = Uanis(C57)
Uanis(C27) = Uanis(C28) = Uanis(C29) = Uanis(C25) = Uanis(C26) = Uanis(C34)
Uanis(S5) = Uanis(S6) = Uanis(S11) = Uanis(S12)
Uanis(C26) = Uanis(C25) = Uanis(C29) = Uanis(C34) = Uanis(C27) = Uanis(C28)
Uanis(S6) = Uanis(S5) = Uanis(S11) = Uanis(S12)
Uanis(S5) = Uanis(C20)
Uanis(S6) = Uanis(C1)
Uanis(S11) = Uanis(C57)
Uanis(C54) = Uanis(C55) = Uanis(C56) = Uanis(C57)
Uanis(S12) = Uanis(C35)
4. Rigid body (RIGU) restrains
 All non-hydrogen atoms
 with sigma for 1-2 distances of 0.004 and sigma for 1-3 distances of 0.004
5.a Ternary CH refined with riding coordinates:
 C63(H63), C29(H29), C8(H8), C44(H44), C12(H12), C48(H48), C47(H47), C11(H11),
 C45(H45), C43(H43), C9(H9), C16(H16), C49(H49), C50(H50), C26(H26), C27(H27),
 C46(H46), C60(H60), C15(H15), C42(H42), C13(H13), C10(H10), C14(H14), C62(H62),
  C28(H28), C34(H34), C64(H64), C68(H68), C66(H66), C61(H61), C65(H65),
 C67(H67), C32(H32), C30(H30), C33(H33), C31(H31)
5.b Secondary CH2 refined with riding coordinates:
 C40(H40A,H40B), C5(H5A,H5B), C19(H19A,H19B), C53(H53A,H53B), C39(H39A,H39B),
 C24(H24A,H24B), C58(H58A,H58B), C6(H6A,H6B)
5.c Aromatic/amide H refined with riding coordinates:
 C35(H35), C37(H37), C36(H36), C57(H57), C21(H21), C3(H3), C55(H55), C1(H1),
 C56(H56), C2(H2), C22(H22), C23(H23)
;
_smtbx_masks_void_probe_radius 1.2
_smtbx_masks_void_truncation_radius 1.2
_olex2_submission_special_instructions 'No special instructions were received'

loop_
_space_group_symop_operation_xyz
'x, y, z'
'-x, y, -z'
'x+1/2, y+1/2, z'
'-x+1/2, y+1/2, -z'

loop_
_atom_site_label
_atom_site_type_symbol
_atom_site_fract_x
_atom_site_fract_y
_atom_site_fract_z
_atom_site_U_iso_or_equiv
_atom_site_adp_type
_atom_site_occupancy
_atom_site_site_symmetry_order
_atom_site_calc_flag
_atom_site_refinement_flags_posn
_atom_site_refinement_flags_adp
_atom_site_refinement_flags_occupancy
_atom_site_disorder_assembly
_atom_site_disorder_group
Zn2 Zn 0.15127(11) 0.50118(11) 0.35572(6) 0.0632(5) Uani 1 1 d . U . . .
Fe2 Fe 0.90369(12) 0.75871(13) 0.32023(6) 0.0530(5) Uani 1 1 d . U . . .
Fe3 Fe 0.08970(12) 0.19631(13) 0.17958(6) 0.0546(5) Uani 1 1 d . U . . .
S8 S 0.1263(2) 0.4378(2) 0.28598(11) 0.0545(9) Uani 1 1 d . U . . .
S2 S 0.8238(2) 0.3096(3) 0.12752(14) 0.0671(10) Uani 1 1 d . U . . .
S9 S 0.2899(3) 0.5032(3) 0.39889(15) 0.0706(11) Uani 1 1 d . U . . .
S3 S 0.9688(3) 0.5372(3) 0.14078(12) 0.0631(10) Uani 1 1 d . U . . .
S7 S 0.0305(3) 0.4172(3) 0.35897(12) 0.0650(10) Uani 1 1 d . U . . .
S1 S 0.7082(2) 0.4550(3) 0.09900(14) 0.0660(10) Uani 1 1 d . U . . .
S10 S 0.1704(2) 0.6443(3) 0.37249(13) 0.0631(10) Uani 1 1 d . U . . .
S6 S 1.1934(3) 0.5396(4) 0.18103(17) 0.0915(6) Uani 1 1 d . U . . .
Fe4 Fe 0.2319(2) 0.8905(2) 0.46950(9) 0.1101(11) Uani 1 1 d . U . . .
S4 S 0.8676(2) 0.5169(3) 0.21276(12) 0.0590(9) Uani 1 1 d . U . . .
S12 S -0.1972(3) 0.4170(4) 0.32028(17) 0.0915(6) Uani 1 1 d . U . . .
S11 S 0.4787(3) 0.5853(4) 0.36083(17) 0.0915(6) Uani 1 1 d . U . . .
N3 N -0.0114(7) 0.3396(7) 0.2823(3) 0.046(2) Uani 1 1 d . U . . .
N1 N 0.6604(6) 0.2926(8) 0.0864(3) 0.047(2) Uani 1 1 d . U . . .
C63 C 0.255(2) 0.7618(19) 0.4870(7) 0.126(3) Uani 1 1 d . U . . .
H63 H 0.212296 0.716017 0.481237 0.151 Uiso 1 1 calc R . . . .
C29 C 0.5180(10) 0.3737(11) 0.1371(5) 0.0709(12) Uani 1 1 d D U . . .
H29 H 0.558057 0.421033 0.144924 0.085 Uiso 1 1 calc R . . . .
C7 C 0.9587(10) 0.7191(12) 0.2702(6) 0.0709(12) Uani 1 1 d . U . . .
C8 C 1.0018(10) 0.7949(12) 0.2898(5) 0.0709(12) Uani 1 1 d . U . . .
H8 H 1.062911 0.801581 0.303018 0.085 Uiso 1 1 calc R . . . .
C44 C 0.1336(12) 0.1283(10) 0.2359(6) 0.073(3) Uani 1 1 d . U . . .
H44 H 0.188537 0.097521 0.241137 0.087 Uiso 1 1 calc R . . . .
C35 C -0.2906(13) 0.4374(14) 0.2861(6) 0.0915(6) Uani 1 1 d . U . . .
H35 H -0.331277 0.476907 0.291602 0.110 Uiso 1 1 calc R . . . .
C40 C -0.0067(8) 0.3178(9) 0.2348(4) 0.048(3) Uani 1 1 d . U . . .
H40A H -0.064694 0.315382 0.217532 0.057 Uiso 1 1 calc R . . . .
H40B H 0.024913 0.361593 0.222399 0.057 Uiso 1 1 calc R . . . .
C37 C -0.2310(13) 0.3383(14) 0.2486(7) 0.0915(6) Uani 1 1 d . U . . .
H37 H -0.229911 0.304012 0.224219 0.110 Uiso 1 1 calc R . . . .
C5 C 1.0776(8) 0.6617(8) 0.2024(4) 0.047(3) Uani 1 1 d . U . . .
H5A H 1.083838 0.718675 0.214140 0.057 Uiso 1 1 calc R . . . .
H5B H 1.062974 0.665667 0.170528 0.057 Uiso 1 1 calc R . . . .
C18 C 0.7238(8) 0.3459(9) 0.1029(4) 0.046(3) Uani 1 1 d . U . . .
C19 C 0.6705(9) 0.2040(10) 0.0866(4) 0.056(3) Uani 1 1 d . U . . .
H19A H 0.619246 0.179013 0.094779 0.067 Uiso 1 1 calc R . . . .
H19B H 0.718966 0.189689 0.109579 0.067 Uiso 1 1 calc R . . . .
C51 C 0.0416(8) 0.3896(8) 0.3057(4) 0.043(3) Uani 1 1 d . U . . .
C12 C 0.8961(12) 0.8001(15) 0.3809(6) 0.088(4) Uani 1 1 d . U . . .
H12 H 0.909027 0.858368 0.390869 0.105 Uiso 1 1 calc R . . . .
C38 C -0.1646(13) 0.3418(14) 0.2866(7) 0.0915(6) Uani 1 1 d . U . . .
C48 C 0.0812(13) 0.2882(15) 0.1343(6) 0.090(4) Uani 1 1 d . U . . .
H48 H 0.053994 0.343369 0.136639 0.108 Uiso 1 1 calc R . . . .
C47 C 0.0428(14) 0.2234(15) 0.1158(6) 0.092(4) Uani 1 1 d . U . . .
H47 H -0.018413 0.221187 0.102074 0.111 Uiso 1 1 calc R . . . .
C11 C 0.8709(10) 0.7430(12) 0.2534(5) 0.0709(12) Uani 1 1 d . U . . .
H11 H 0.825581 0.705222 0.238432 0.085 Uiso 1 1 calc R . . . .
C36 C -0.2979(13) 0.3936(14) 0.2532(7) 0.0915(6) Uani 1 1 d . U . . .
H36 H -0.347187 0.396875 0.231529 0.110 Uiso 1 1 calc R . . . .
C45 C 0.1261(9) 0.2123(10) 0.2457(4) 0.059(3) Uani 1 1 d . U . . .
H45 H 0.172006 0.249416 0.260710 0.071 Uiso 1 1 calc R . . . .
C53 C 0.4186(12) 0.6371(15) 0.4368(7) 0.0915(6) Uani 1 1 d . U . . .
H53A H 0.416648 0.579747 0.447827 0.110 Uiso 1 1 calc R . . . .
H53B H 0.438060 0.673689 0.461895 0.110 Uiso 1 1 calc R . . . .
C25 C 0.5150(10) 0.3194(11) 0.0976(5) 0.0709(12) Uani 1 1 d D U . . .
S5 S 0.7714(3) 0.1925(4) 0.02289(17) 0.0915(6) Uani 1 1 d . U . . .
C43 C 0.0499(13) 0.0914(12) 0.2113(6) 0.080(4) Uani 1 1 d . U . . .
H43 H 0.035905 0.033862 0.200574 0.096 Uiso 1 1 calc R . . . .
C57 C 0.5731(13) 0.6370(14) 0.3509(7) 0.0915(6) Uani 1 1 d . U . . .
H57 H 0.598033 0.627976 0.326078 0.110 Uiso 1 1 calc R . . . .
C9 C 0.9370(10) 0.8567(12) 0.2850(5) 0.0709(12) Uani 1 1 d . U . . .
H9 H 0.946987 0.913763 0.297242 0.085 Uiso 1 1 calc R . . . .
C16 C 0.8110(11) 0.7716(12) 0.3596(6) 0.073(4) Uani 1 1 d . U . . .
H16 H 0.757243 0.804347 0.353575 0.088 Uiso 1 1 calc R . . . .
C49 C 0.1743(13) 0.2670(15) 0.1537(6) 0.087(4) Uani 1 1 d . U . . .
H49 H 0.221049 0.303589 0.168332 0.104 Uiso 1 1 calc R . . . .
C54 C 0.4838(13) 0.6410(14) 0.4058(7) 0.0915(6) Uani 1 1 d . U . . .
C21 C 0.6350(13) 0.1033(15) 0.0180(6) 0.0915(6) Uani 1 1 d D U . . .
H21 H 0.586183 0.074827 0.023316 0.110 Uiso 1 1 calc R . . . .
N4 N 0.3319(7) 0.6624(7) 0.4159(3) 0.051(2) Uani 1 1 d . U . . .
C59 C 0.3088(19) 0.7878(18) 0.4588(7) 0.126(3) Uani 1 1 d . U . . .
C39 C -0.0853(8) 0.2984(9) 0.2968(4) 0.053(3) Uani 1 1 d . U . . .
H39A H -0.092644 0.242659 0.283554 0.063 Uiso 1 1 calc R . . . .
H39B H -0.071527 0.290804 0.328515 0.063 Uiso 1 1 calc R . . . .
N2 N 1.0064(6) 0.6187(7) 0.2192(3) 0.044(2) Uani 1 1 d . U . . .
C24 C 0.5744(7) 0.3242(8) 0.0656(4) 0.043(2) Uani 1 1 d . U . . .
H24A H 0.551973 0.290399 0.039832 0.051 Uiso 1 1 calc R . . . .
H24B H 0.578990 0.382312 0.056200 0.051 Uiso 1 1 calc R . . . .
C52 C 0.2715(9) 0.6086(10) 0.3983(4) 0.053(3) Uani 1 1 d . U . . .
C50 C 0.1769(11) 0.1872(14) 0.1400(5) 0.080(4) Uani 1 1 d . U . . .
H50 H 0.228841 0.152131 0.147453 0.096 Uiso 1 1 calc R . . . .
C17 C 0.9531(8) 0.5606(9) 0.1932(4) 0.047(3) Uani 1 1 d . U . . .
C58 C 0.3177(11) 0.7588(10) 0.4126(5) 0.068(4) Uani 1 1 d . U . . .
H58A H 0.366493 0.786329 0.403269 0.081 Uiso 1 1 calc R . . . .
H58B H 0.265746 0.771990 0.391613 0.081 Uiso 1 1 calc R . . . .
C41 C 0.0378(8) 0.2334(8) 0.2322(4) 0.045(2) Uani 1 1 d . U . . .
C4 C 1.1641(13) 0.6146(14) 0.2152(7) 0.0915(6) Uani 1 1 d . U . . .
C26 C 0.4451(10) 0.2614(12) 0.0985(5) 0.0709(12) Uani 1 1 d . U . . .
H26 H 0.426202 0.216277 0.077091 0.085 Uiso 1 1 calc R . . . .
C27 C 0.4103(10) 0.2793(11) 0.1388(5) 0.0709(12) Uani 1 1 d . U . . .
H27 H 0.360490 0.250205 0.146976 0.085 Uiso 1 1 calc R . . . .
C46 C 0.1009(11) 0.1559(14) 0.1178(5) 0.080(4) Uani 1 1 d . U . . .
H46 H 0.089605 0.099120 0.105300 0.096 Uiso 1 1 calc R . . . .
C20 C 0.6848(13) 0.1628(14) 0.0447(6) 0.0915(6) Uani 1 1 d . U . . .
C3 C 1.2265(12) 0.6259(13) 0.2562(7) 0.0915(6) Uani 1 1 d D U . . .
H3 H 1.220914 0.661219 0.279659 0.110 Uiso 1 1 calc R . . . .
C55 C 0.5528(13) 0.6939(14) 0.4141(7) 0.0915(6) Uani 1 1 d . U . . .
H55 H 0.565072 0.729695 0.438345 0.110 Uiso 1 1 calc R . . . .
C1 C 1.2906(13) 0.5290(14) 0.2176(6) 0.0915(6) Uani 1 1 d . U . . .
H1 H 1.334488 0.494092 0.211287 0.110 Uiso 1 1 calc R . . . .
C60 C 0.3579(19) 0.8538(18) 0.4810(7) 0.126(3) Uani 1 1 d . U . . .
H60 H 0.403534 0.883538 0.469196 0.151 Uiso 1 1 calc R . . . .
C15 C 0.8238(11) 0.6805(12) 0.3500(6) 0.076(4) Uani 1 1 d . U . . .
H15 H 0.779176 0.642905 0.334140 0.091 Uiso 1 1 calc R . . . .
C56 C 0.6022(13) 0.6871(14) 0.3813(6) 0.0915(6) Uani 1 1 d . U . . .
H56 H 0.653047 0.717448 0.381892 0.110 Uiso 1 1 calc R . . . .
C42 C -0.0048(10) 0.1647(10) 0.2119(5) 0.064(3) Uani 1 1 d . U . . .
H42 H -0.066115 0.165488 0.198312 0.077 Uiso 1 1 calc R . . . .
C13 C 0.9597(12) 0.7346(12) 0.3844(5) 0.077(4) Uani 1 1 d . U . . .
H13 H 1.020991 0.737467 0.397878 0.093 Uiso 1 1 calc R . . . .
C10 C 0.8581(10) 0.8289(12) 0.2663(5) 0.0709(12) Uani 1 1 d . U . . .
H10 H 0.804271 0.861524 0.260493 0.085 Uiso 1 1 calc R . . . .
C14 C 0.9089(11) 0.6589(12) 0.3637(5) 0.074(4) Uani 1 1 d . U . . .
H14 H 0.933691 0.603314 0.359484 0.089 Uiso 1 1 calc R . . . .
C62 C 0.2656(18) 0.8213(17) 0.5256(7) 0.126(3) Uani 1 1 d D U . . .
H62 H 0.233476 0.818873 0.549976 0.151 Uiso 1 1 calc R . . . .
C2 C 1.2991(12) 0.5703(13) 0.2527(7) 0.0915(6) Uani 1 1 d D U . . .
H2 H 1.347685 0.565959 0.274721 0.110 Uiso 1 1 calc R . . . .
C22 C 0.6771(12) 0.0960(13) -0.0203(6) 0.0915(6) Uani 1 1 d D U . . .
H22 H 0.653827 0.063665 -0.044730 0.110 Uiso 1 1 calc R . . . .
C28 C 0.4531(10) 0.3483(11) 0.1622(6) 0.0709(12) Uani 1 1 d . U . . .
H28 H 0.440454 0.374309 0.189196 0.085 Uiso 1 1 calc R . . . .
C23 C 0.7566(12) 0.1417(13) -0.0181(6) 0.0915(6) Uani 1 1 d D U . . .
H23 H 0.792712 0.139674 -0.038952 0.110 Uiso 1 1 calc R . . . .
Fe1 Fe 0.40091(15) 0.38249(19) 0.09542(8) 0.0779(7) Uani 1 1 d . U . . .
C34 C 0.3323(10) 0.4908(11) 0.0948(6) 0.0709(12) Uani 1 1 d D U . . .
H34 H 0.330305 0.526346 0.120650 0.085 Uiso 1 1 calc R . . . .
C64 C 0.197(2) 1.0166(18) 0.4713(7) 0.126(3) Uani 1 1 d D U . . .
H64 H 0.223321 1.060889 0.491606 0.151 Uiso 1 1 calc R . . . .
C68 C 0.2212(17) 0.9900(16) 0.4286(6) 0.126(3) Uani 1 1 d D U . . .
H68 H 0.266492 1.014229 0.414312 0.151 Uiso 1 1 calc R . . . .
C66 C 0.1576(17) 0.9271(16) 0.4105(7) 0.126(3) Uani 1 1 d D U . . .
H66 H 0.158222 0.897706 0.382533 0.151 Uiso 1 1 calc R . . . .
C6 C 0.9965(8) 0.6336(9) 0.2647(4) 0.047(3) Uani 1 1 d . U . . .
H6A H 1.052535 0.629227 0.283750 0.057 Uiso 1 1 calc R . . . .
H6B H 0.959239 0.590415 0.273518 0.057 Uiso 1 1 calc R . . . .
C61 C 0.3286(18) 0.8785(18) 0.5214(7) 0.126(3) Uani 1 1 d D U . . .
H61 H 0.352899 0.922378 0.542424 0.151 Uiso 1 1 calc R . . . .
Zn1 Zn 0.84528(11) 0.45563(11) 0.14289(6) 0.0635(5) Uani 1 1 d . U . . .
C65 C 0.124(2) 0.965(2) 0.4740(9) 0.137(6) Uani 1 1 d . U . . .
H65 H 0.095488 0.963991 0.499862 0.164 Uiso 1 1 calc R . . . .
C67 C 0.107(2) 0.903(2) 0.4398(9) 0.137(6) Uani 1 1 d . U . . .
H67 H 0.062386 0.858896 0.435806 0.165 Uiso 1 1 calc R . . . .
C32 C 0.3732(14) 0.4470(13) 0.0368(6) 0.102(5) Uani 1 1 d D U . . .
H32 H 0.404588 0.442441 0.012139 0.123 Uiso 1 1 calc R . . . .
C30 C 0.2778(12) 0.4276(13) 0.0812(8) 0.108(5) Uani 1 1 d D U . . .
H30 H 0.228812 0.409410 0.094606 0.129 Uiso 1 1 calc R . . . .
C33 C 0.3862(14) 0.5011(14) 0.0671(7) 0.098(4) Uani 1 1 d D U . . .
H33 H 0.431753 0.544165 0.070290 0.117 Uiso 1 1 calc R . . . .
C31 C 0.3018(16) 0.3943(18) 0.0439(9) 0.137(6) Uani 1 1 d D U . . .
H31 H 0.273029 0.349473 0.024814 0.165 Uiso 1 1 calc R . . . .

loop_
_atom_site_aniso_label
_atom_site_aniso_U_11
_atom_site_aniso_U_22
_atom_site_aniso_U_33
_atom_site_aniso_U_23
_atom_site_aniso_U_13
_atom_site_aniso_U_12
Zn2 0.0618(10) 0.0587(11) 0.0658(10) -0.0024(9) 0.0028(8) -0.0025(8)
Fe2 0.0538(10) 0.0492(12) 0.0591(11) -0.0049(9) 0.0181(8) 0.0086(9)
Fe3 0.0582(11) 0.0492(12) 0.0608(11) 0.0013(10) 0.0226(9) 0.0118(9)
S8 0.0538(17) 0.050(2) 0.0629(19) 0.0010(17) 0.0193(15) -0.0037(16)
S2 0.057(2) 0.057(2) 0.082(2) -0.004(2) -0.0018(18) 0.0142(18)
S9 0.061(2) 0.050(2) 0.093(3) 0.012(2) -0.0066(19) 0.0041(18)
S3 0.071(2) 0.065(3) 0.0557(19) -0.0079(18) 0.0177(16) -0.0082(19)
S7 0.073(2) 0.075(3) 0.0519(18) -0.0053(19) 0.0239(16) -0.014(2)
S1 0.062(2) 0.047(2) 0.085(3) 0.003(2) -0.0005(18) 0.0072(18)
S10 0.0520(18) 0.058(2) 0.075(2) -0.0097(19) -0.0003(16) 0.0115(17)
S6 0.0947(13) 0.0923(14) 0.0939(13) 0.0108(11) 0.0347(10) 0.0249(11)
Fe4 0.143(3) 0.111(2) 0.0691(15) -0.0182(16) -0.0002(15) 0.052(2)
S4 0.0562(18) 0.061(2) 0.065(2) 0.0014(18) 0.0255(15) -0.0074(17)
S12 0.0947(13) 0.0923(14) 0.0939(13) 0.0108(11) 0.0347(10) 0.0249(11)
S11 0.0947(13) 0.0923(14) 0.0939(13) 0.0108(11) 0.0347(10) 0.0249(11)
N3 0.050(5) 0.037(5) 0.053(5) -0.006(4) 0.015(4) 0.011(4)
N1 0.045(4) 0.057(5) 0.038(5) 0.002(4) 0.006(3) 0.003(4)
C63 0.175(7) 0.119(6) 0.077(4) -0.018(4) 0.008(4) 0.045(5)
C29 0.065(2) 0.073(3) 0.077(2) 0.009(2) 0.0193(19) 0.015(2)
C7 0.065(2) 0.073(3) 0.077(2) 0.009(2) 0.0193(19) 0.015(2)
C8 0.065(2) 0.073(3) 0.077(2) 0.009(2) 0.0193(19) 0.015(2)
C44 0.090(7) 0.053(6) 0.081(7) 0.013(5) 0.029(6) 0.026(5)
C35 0.0947(13) 0.0923(14) 0.0939(13) 0.0108(11) 0.0347(10) 0.0249(11)
C40 0.058(6) 0.039(6) 0.047(5) -0.003(4) 0.016(4) 0.012(5)
C37 0.0947(13) 0.0923(14) 0.0939(13) 0.0108(11) 0.0347(10) 0.0249(11)
C5 0.054(5) 0.033(6) 0.061(6) 0.007(5) 0.026(4) 0.000(4)
C18 0.049(5) 0.042(6) 0.044(6) 0.005(5) 0.005(4) 0.008(4)
C19 0.056(7) 0.054(6) 0.059(6) 0.008(5) 0.012(5) 0.005(5)
C51 0.053(5) 0.034(6) 0.047(5) 0.002(4) 0.017(4) 0.010(5)
C12 0.087(8) 0.092(9) 0.086(8) -0.013(6) 0.022(6) 0.019(6)
C38 0.0947(13) 0.0923(14) 0.0939(13) 0.0108(11) 0.0347(10) 0.0249(11)
C48 0.103(9) 0.094(9) 0.079(8) 0.018(6) 0.036(6) 0.026(7)
C47 0.094(8) 0.108(10) 0.079(8) 0.011(6) 0.026(6) 0.028(7)
C11 0.065(2) 0.073(3) 0.077(2) 0.009(2) 0.0193(19) 0.015(2)
C36 0.0947(13) 0.0923(14) 0.0939(13) 0.0108(11) 0.0347(10) 0.0249(11)
C45 0.069(6) 0.052(6) 0.059(6) 0.011(5) 0.019(4) 0.020(5)
C53 0.0947(13) 0.0923(14) 0.0939(13) 0.0108(11) 0.0347(10) 0.0249(11)
C25 0.065(2) 0.073(3) 0.077(2) 0.009(2) 0.0193(19) 0.015(2)
S5 0.0947(13) 0.0923(14) 0.0939(13) 0.0108(11) 0.0347(10) 0.0249(11)
C43 0.107(8) 0.055(6) 0.087(8) -0.002(6) 0.043(6) 0.011(5)
C57 0.0947(13) 0.0923(14) 0.0939(13) 0.0108(11) 0.0347(10) 0.0249(11)
C9 0.065(2) 0.073(3) 0.077(2) 0.009(2) 0.0193(19) 0.015(2)
C16 0.072(6) 0.070(8) 0.083(8) 0.009(6) 0.031(6) 0.012(6)
C49 0.094(8) 0.092(9) 0.084(8) 0.017(6) 0.041(6) 0.010(6)
C54 0.0947(13) 0.0923(14) 0.0939(13) 0.0108(11) 0.0347(10) 0.0249(11)
C21 0.0947(13) 0.0923(14) 0.0939(13) 0.0108(11) 0.0347(10) 0.0249(11)
N4 0.068(5) 0.046(5) 0.042(5) 0.003(4) 0.017(4) 0.004(4)
C59 0.175(7) 0.119(6) 0.077(4) -0.018(4) 0.008(4) 0.045(5)
C39 0.060(5) 0.048(7) 0.055(6) 0.008(5) 0.022(5) 0.008(5)
N2 0.049(5) 0.044(5) 0.042(4) 0.013(4) 0.012(3) -0.001(4)
C24 0.046(5) 0.040(6) 0.036(5) -0.003(4) -0.007(4) 0.003(4)
C52 0.060(6) 0.049(7) 0.053(6) -0.001(5) 0.018(5) 0.005(5)
C50 0.077(7) 0.101(9) 0.071(7) 0.014(6) 0.034(5) 0.023(6)
C17 0.049(5) 0.042(6) 0.050(6) 0.009(5) 0.009(4) -0.002(5)
C58 0.095(9) 0.050(6) 0.052(6) -0.008(5) -0.003(6) 0.006(6)
C41 0.057(5) 0.030(5) 0.051(5) 0.002(4) 0.017(4) 0.009(4)
C4 0.0947(13) 0.0923(14) 0.0939(13) 0.0108(11) 0.0347(10) 0.0249(11)
C26 0.065(2) 0.073(3) 0.077(2) 0.009(2) 0.0193(19) 0.015(2)
C27 0.065(2) 0.073(3) 0.077(2) 0.009(2) 0.0193(19) 0.015(2)
C46 0.086(8) 0.090(9) 0.069(7) 0.004(6) 0.031(5) 0.020(6)
C20 0.0947(13) 0.0923(14) 0.0939(13) 0.0108(11) 0.0347(10) 0.0249(11)
C3 0.0947(13) 0.0923(14) 0.0939(13) 0.0108(11) 0.0347(10) 0.0249(11)
C55 0.0947(13) 0.0923(14) 0.0939(13) 0.0108(11) 0.0347(10) 0.0249(11)
C1 0.0947(13) 0.0923(14) 0.0939(13) 0.0108(11) 0.0347(10) 0.0249(11)
C60 0.175(7) 0.119(6) 0.077(4) -0.018(4) 0.008(4) 0.045(5)
C15 0.080(7) 0.076(8) 0.079(8) 0.008(6) 0.034(6) 0.006(6)
C56 0.0947(13) 0.0923(14) 0.0939(13) 0.0108(11) 0.0347(10) 0.0249(11)
C42 0.077(6) 0.045(6) 0.080(7) -0.016(5) 0.039(5) -0.003(5)
C13 0.084(7) 0.085(8) 0.066(7) -0.005(6) 0.023(5) 0.019(6)
C10 0.065(2) 0.073(3) 0.077(2) 0.009(2) 0.0193(19) 0.015(2)
C14 0.091(7) 0.066(7) 0.072(7) 0.003(6) 0.032(6) 0.018(6)
C62 0.175(7) 0.119(6) 0.077(4) -0.018(4) 0.008(4) 0.045(5)
C2 0.0947(13) 0.0923(14) 0.0939(13) 0.0108(11) 0.0347(10) 0.0249(11)
C22 0.0947(13) 0.0923(14) 0.0939(13) 0.0108(11) 0.0347(10) 0.0249(11)
C28 0.065(2) 0.073(3) 0.077(2) 0.009(2) 0.0193(19) 0.015(2)
C23 0.0947(13) 0.0923(14) 0.0939(13) 0.0108(11) 0.0347(10) 0.0249(11)
Fe1 0.0638(12) 0.0921(18) 0.0793(14) 0.0158(13) 0.0169(10) 0.0288(12)
C34 0.065(2) 0.073(3) 0.077(2) 0.009(2) 0.0193(19) 0.015(2)
C64 0.175(7) 0.119(6) 0.077(4) -0.018(4) 0.008(4) 0.045(5)
C68 0.175(7) 0.119(6) 0.077(4) -0.018(4) 0.008(4) 0.045(5)
C66 0.175(7) 0.119(6) 0.077(4) -0.018(4) 0.008(4) 0.045(5)
C6 0.049(6) 0.050(6) 0.043(5) 0.008(4) 0.009(4) 0.005(5)
C61 0.175(7) 0.119(6) 0.077(4) -0.018(4) 0.008(4) 0.045(5)
Zn1 0.0579(9) 0.0543(11) 0.0750(11) -0.0034(9) 0.0034(8) -0.0058(8)
C65 0.174(11) 0.121(11) 0.113(11) -0.021(8) 0.016(8) 0.051(8)
C67 0.174(12) 0.127(12) 0.108(10) -0.015(8) 0.016(8) 0.046(8)
C32 0.124(10) 0.099(10) 0.080(7) 0.024(6) 0.010(6) 0.047(8)
C30 0.074(7) 0.104(9) 0.139(11) 0.033(7) 0.003(6) 0.023(6)
C33 0.095(8) 0.098(9) 0.101(8) 0.024(6) 0.020(7) 0.030(6)
C31 0.136(10) 0.122(11) 0.140(10) 0.020(7) -0.012(8) 0.032(8)

loop_
_atom_type_symbol
_atom_type_description
_atom_type_scat_dispersion_real
_atom_type_scat_dispersion_imag
_atom_type_scat_source
C C 0.0033 0.0016 'International Tables Vol C Tables 4.2.6.8 and 6.1.1.4'
H H 0.0000 0.0000 'International Tables Vol C Tables 4.2.6.8 and 6.1.1.4'
Fe Fe 0.3463 0.8444 'International Tables Vol C Tables 4.2.6.8 and 6.1.1.4'
N N 0.0061 0.0033 'International Tables Vol C Tables 4.2.6.8 and 6.1.1.4'
S S 0.1246 0.1234 'International Tables Vol C Tables 4.2.6.8 and 6.1.1.4'
Zn Zn 0.2839 1.4301 'International Tables Vol C Tables 4.2.6.8 and 6.1.1.4'

loop_
_geom_angle_atom_site_label_1
_geom_angle_atom_site_label_2
_geom_angle_atom_site_label_3
_geom_angle
_geom_angle_site_symmetry_1
_geom_angle_site_symmetry_3
_geom_angle_publ_flag
S8 Zn2 S9 120.90(17) . . ?
S7 Zn2 S8 78.00(13) . . ?
S7 Zn2 S9 131.67(17) . . ?
S10 Zn2 S8 127.86(16) . . ?
S10 Zn2 S9 77.92(15) . . ?
S10 Zn2 S7 128.09(16) . . ?
C7 Fe2 C8 42.4(7) . . ?
C7 Fe2 C12 158.1(7) . . ?
C7 Fe2 C11 41.5(6) . . ?
C7 Fe2 C9 68.5(7) . . ?
C7 Fe2 C16 158.7(8) . . ?
C7 Fe2 C15 122.0(7) . . ?
C7 Fe2 C13 121.1(6) . . ?
C7 Fe2 C10 71.0(7) . . ?
C7 Fe2 C14 106.8(7) . . ?
C8 Fe2 C11 69.2(7) . . ?
C8 Fe2 C16 156.8(8) . . ?
C8 Fe2 C15 159.8(7) . . ?
C8 Fe2 C13 105.5(7) . . ?
C8 Fe2 C14 124.9(6) . . ?
C12 Fe2 C8 121.1(8) . . ?
C12 Fe2 C11 158.7(7) . . ?
C12 Fe2 C9 108.5(9) . . ?
C12 Fe2 C16 41.8(7) . . ?
C12 Fe2 C15 69.1(8) . . ?
C12 Fe2 C13 41.2(7) . . ?
C12 Fe2 C10 121.1(8) . . ?
C12 Fe2 C14 69.3(8) . . ?
C11 Fe2 C16 121.7(7) . . ?
C11 Fe2 C15 107.9(7) . . ?
C11 Fe2 C13 159.2(7) . . ?
C11 Fe2 C14 122.3(8) . . ?
C9 Fe2 C8 40.5(6) . . ?
C9 Fe2 C11 66.0(7) . . ?
C9 Fe2 C16 121.3(7) . . ?
C9 Fe2 C15 158.0(6) . . ?
C9 Fe2 C13 123.7(8) . . ?
C9 Fe2 C10 38.9(7) . . ?
C9 Fe2 C14 162.7(7) . . ?
C16 Fe2 C15 42.1(7) . . ?
C13 Fe2 C16 71.2(7) . . ?
C13 Fe2 C15 69.8(8) . . ?
C13 Fe2 C14 43.2(7) . . ?
C10 Fe2 C8 69.6(6) . . ?
C10 Fe2 C11 41.4(7) . . ?
C10 Fe2 C16 104.2(7) . . ?
C10 Fe2 C15 122.3(7) . . ?
C10 Fe2 C13 157.4(8) . . ?
C10 Fe2 C14 157.2(7) . . ?
C14 Fe2 C16 69.1(7) . . ?
C14 Fe2 C15 38.6(7) . . ?
C44 Fe3 C43 42.9(7) . . ?
C48 Fe3 C44 160.0(9) . . ?
C48 Fe3 C47 36.9(8) . . ?
C48 Fe3 C45 125.5(8) . . ?
C48 Fe3 C43 156.8(8) . . ?
C48 Fe3 C49 44.4(8) . . ?
C48 Fe3 C41 111.2(7) . . ?
C48 Fe3 C46 65.4(8) . . ?
C47 Fe3 C44 160.7(9) . . ?
C47 Fe3 C45 159.9(8) . . ?
C47 Fe3 C43 122.7(9) . . ?
C47 Fe3 C41 126.0(6) . . ?
C47 Fe3 C46 40.3(8) . . ?
C45 Fe3 C44 39.2(7) . . ?
C45 Fe3 C43 71.4(7) . . ?
C45 Fe3 C46 156.5(6) . . ?
C49 Fe3 C44 118.7(8) . . ?
C49 Fe3 C47 69.4(9) . . ?
C49 Fe3 C45 104.0(8) . . ?
C49 Fe3 C43 155.2(8) . . ?
C49 Fe3 C41 123.1(7) . . ?
C49 Fe3 C46 68.3(8) . . ?
C50 Fe3 C44 108.4(7) . . ?
C50 Fe3 C48 66.1(8) . . ?
C50 Fe3 C47 65.9(8) . . ?
C50 Fe3 C45 121.4(7) . . ?
C50 Fe3 C43 121.8(8) . . ?
C50 Fe3 C49 38.9(8) . . ?
C50 Fe3 C41 158.1(7) . . ?
C50 Fe3 C46 39.3(7) . . ?
C41 Fe3 C44 66.3(5) . . ?
C41 Fe3 C45 40.8(5) . . ?
C41 Fe3 C43 69.9(6) . . ?
C41 Fe3 C46 161.5(6) . . ?
C46 Fe3 C44 123.5(7) . . ?
C46 Fe3 C43 105.8(8) . . ?
C42 Fe3 C44 67.3(7) . . ?
C42 Fe3 C48 124.5(7) . . ?
C42 Fe3 C47 111.4(8) . . ?
C42 Fe3 C45 68.4(6) . . ?
C42 Fe3 C43 41.5(7) . . ?
C42 Fe3 C49 160.6(7) . . ?
C42 Fe3 C50 160.2(8) . . ?
C42 Fe3 C41 39.7(6) . . ?
C42 Fe3 C46 125.6(7) . . ?
C51 S8 Zn2 83.1(4) . . ?
C18 S2 Zn1 81.3(5) . . ?
C52 S9 Zn2 82.4(5) . . ?
C17 S3 Zn1 80.4(4) . . ?
C51 S7 Zn2 83.2(5) . . ?
C18 S1 Zn1 82.0(4) . . ?
C52 S10 Zn2 81.8(5) . . ?
C4 S6 C1 88.3(10) . . ?
C59 Fe4 C63 38.3(10) . . ?
C59 Fe4 C65 161.6(13) . . ?
C60 Fe4 C63 64.3(12) . . ?
C60 Fe4 C59 39.7(11) . . ?
C60 Fe4 C64 121.6(13) . . ?
C60 Fe4 C66 127.9(10) . . ?
C60 Fe4 C65 158.0(12) . . ?
C62 Fe4 C63 42.3(9) . . ?
C62 Fe4 C59 69.2(9) . . ?
C62 Fe4 C60 66.5(11) . . ?
C62 Fe4 C64 121.7(9) . . ?
C62 Fe4 C66 157.1(12) . . ?
C62 Fe4 C65 109.6(11) . . ?
C64 Fe4 C63 162.1(9) . . ?
C64 Fe4 C59 156.5(13) . . ?
C64 Fe4 C65 40.2(11) . . ?
C68 Fe4 C63 154.8(8) . . ?
C68 Fe4 C59 119.8(10) . . ?
C68 Fe4 C60 107.6(12) . . ?
C68 Fe4 C62 159.5(10) . . ?
C68 Fe4 C64 42.9(7) . . ?
C68 Fe4 C66 41.7(7) . . ?
C68 Fe4 C61 122.8(12) . . ?
C68 Fe4 C65 67.9(12) . . ?
C68 Fe4 C67 71.0(12) . . ?
C66 Fe4 C63 122.5(9) . . ?
C66 Fe4 C59 109.4(9) . . ?
C66 Fe4 C64 69.0(9) . . ?
C66 Fe4 C65 64.0(10) . . ?
C61 Fe4 C63 68.7(11) . . ?
C61 Fe4 C59 71.0(9) . . ?
C61 Fe4 C60 42.2(9) . . ?
C61 Fe4 C62 39.4(7) . . ?
C61 Fe4 C64 103.6(11) . . ?
C61 Fe4 C66 163.3(12) . . ?
C61 Fe4 C65 120.5(10) . . ?
C61 Fe4 C67 154.8(11) . . ?
C65 Fe4 C63 128.7(14) . . ?
C67 Fe4 C63 108.3(13) . . ?
C67 Fe4 C59 123.1(11) . . ?
C67 Fe4 C60 160.5(10) . . ?
C67 Fe4 C62 121.4(13) . . ?
C67 Fe4 C64 71.4(12) . . ?
C67 Fe4 C66 38.9(10) . . ?
C67 Fe4 C65 40.7(10) . . ?
C17 S4 Zn1 80.8(5) . . ?
C35 S12 C38 94.4(10) . . ?
C54 S11 C57 89.0(11) . . ?
C51 N3 C40 123.1(11) . . ?
C51 N3 C39 125.1(10) . . ?
C39 N3 C40 111.7(11) . . ?
C18 N1 C19 123.4(11) . . ?
C18 N1 C24 121.0(11) . . ?
C19 N1 C24 115.6(11) . . ?
C59 C63 Fe4 69.5(17) . . ?
C59 C63 C62 108(3) . . ?
C62 C63 Fe4 65.7(14) . . ?
C25 C29 Fe1 68.4(9) . . ?
C28 C29 C25 110.9(15) . . ?
C28 C29 Fe1 73.4(9) . . ?
C8 C7 Fe2 69.8(9) . . ?
C8 C7 C6 128.7(13) . . ?
C11 C7 Fe2 71.0(9) . . ?
C11 C7 C8 106.2(15) . . ?
C11 C7 C6 124.9(16) . . ?
C6 C7 Fe2 127.2(11) . . ?
C7 C8 Fe2 67.9(9) . . ?
C9 C8 Fe2 69.4(9) . . ?
C9 C8 C7 104.8(14) . . ?
C45 C44 Fe3 69.6(9) . . ?
C45 C44 C43 112.5(15) . . ?
C43 C44 Fe3 69.4(10) . . ?
C36 C35 S12 110.7(17) . . ?
C41 C40 N3 110.7(10) . . ?
C36 C37 C38 110.4(19) . . ?
N2 C5 C4 112.2(12) . . ?
S2 C18 S1 117.9(8) . . ?
N1 C18 S2 121.3(10) . . ?
N1 C18 S1 120.8(9) . . ?
N1 C19 C20 117.5(13) . . ?
S8 C51 S7 115.7(8) . . ?
N3 C51 S8 122.6(9) . . ?
N3 C51 S7 121.6(9) . . ?
C16 C12 Fe2 71.4(10) . . ?
C13 C12 Fe2 71.1(10) . . ?
C13 C12 C16 112.5(18) . . ?
C37 C38 S12 105.6(14) . . ?
C39 C38 S12 123.4(16) . . ?
C39 C38 C37 130.9(18) . . ?
C47 C48 Fe3 72.2(13) . . ?
C47 C48 C49 110(2) . . ?
C49 C48 Fe3 68.0(10) . . ?
C48 C47 Fe3 70.9(12) . . ?
C48 C47 C46 110.0(19) . . ?
C46 C47 Fe3 71.0(11) . . ?
C7 C11 Fe2 67.5(9) . . ?
C7 C11 C10 108.8(16) . . ?
C10 C11 Fe2 68.4(10) . . ?
C35 C36 C37 119(2) . . ?
C44 C45 Fe3 71.2(10) . . ?
C44 C45 C41 106.3(15) . . ?
C41 C45 Fe3 69.4(8) . . ?
N4 C53 C54 113.0(15) . . ?
C29 C25 Fe1 69.1(8) . . ?
C24 C25 C29 126.0(14) . . ?
C24 C25 Fe1 127.5(11) . . ?
C26 C25 C29 105.5(13) . . ?
C26 C25 C24 128.5(14) . . ?
C26 C25 Fe1 69.1(9) . . ?
C23 S5 C20 100.1(11) . . ?
C44 C43 Fe3 67.6(9) . . ?
C42 C43 Fe3 66.1(9) . . ?
C42 C43 C44 98.7(14) . . ?
C56 C57 S11 111.6(16) . . ?
C8 C9 Fe2 70.1(10) . . ?
C10 C9 Fe2 70.8(10) . . ?
C10 C9 C8 114.5(18) . . ?
C12 C16 Fe2 66.8(9) . . ?
C12 C16 C15 104.1(16) . . ?
C15 C16 Fe2 69.7(9) . . ?
C48 C49 Fe3 67.6(11) . . ?
C50 C49 Fe3 70.1(12) . . ?
C50 C49 C48 100(2) . . ?
C53 C54 S11 125.1(18) . . ?
C55 C54 S11 114.2(15) . . ?
C55 C54 C53 120.7(19) . . ?
C20 C21 C22 104.1(18) . . ?
C53 N4 C58 114.4(14) . . ?
C52 N4 C53 123.6(14) . . ?
C52 N4 C58 121.8(12) . . ?
C63 C59 Fe4 72.2(16) . . ?
C63 C59 C58 132(3) . . ?
C63 C59 C60 105(2) . . ?
C58 C59 Fe4 122.3(15) . . ?
C60 C59 Fe4 68.2(15) . . ?
C60 C59 C58 123(3) . . ?
C38 C39 N3 115.6(13) . . ?
C17 N2 C5 120.9(10) . . ?
C17 N2 C6 120.2(10) . . ?
C6 N2 C5 118.7(11) . . ?
N1 C24 C25 109.4(10) . . ?
S9 C52 S10 117.7(9) . . ?
N4 C52 S9 121.6(11) . . ?
N4 C52 S10 120.7(11) . . ?
C49 C50 Fe3 71.0(10) . . ?
C49 C50 C46 115.5(18) . . ?
C46 C50 Fe3 72.3(10) . . ?
S4 C17 S3 119.8(8) . . ?
N2 C17 S3 120.7(9) . . ?
N2 C17 S4 119.4(9) . . ?
C59 C58 N4 105.9(15) . . ?
C40 C41 Fe3 123.5(9) . . ?
C45 C41 Fe3 69.8(7) . . ?
C45 C41 C40 129.0(13) . . ?
C42 C41 Fe3 68.8(8) . . ?
C42 C41 C40 122.1(12) . . ?
C42 C41 C45 108.8(12) . . ?
C5 C4 S6 120.2(15) . . ?
C3 C4 S6 113.9(14) . . ?
C3 C4 C5 125.8(17) . . ?
C25 C26 C27 107.0(15) . . ?
C25 C26 Fe1 69.7(10) . . ?
C27 C26 Fe1 71.4(9) . . ?
C26 C27 Fe1 66.8(9) . . ?
C28 C27 C26 111.5(15) . . ?
C28 C27 Fe1 72.4(10) . . ?
C47 C46 Fe3 68.7(11) . . ?
C50 C46 Fe3 68.4(10) . . ?
C50 C46 C47 105(2) . . ?
C19 C20 S5 118.6(16) . . ?
C21 C20 C19 130.3(17) . . ?
C21 C20 S5 111.0(14) . . ?
C2 C3 C4 105.8(18) . . ?
C54 C55 C56 110(2) . . ?
C2 C1 S6 117.1(16) . . ?
C59 C60 Fe4 72.1(16) . . ?
C59 C60 C61 113(3) . . ?
C61 C60 Fe4 67.9(15) . . ?
C16 C15 Fe2 68.2(9) . . ?
C14 C15 Fe2 69.7(10) . . ?
C14 C15 C16 109.7(17) . . ?
C57 C56 C55 115(2) . . ?
C43 C42 Fe3 72.4(9) . . ?
C41 C42 Fe3 71.5(8) . . ?
C41 C42 C43 113.5(15) . . ?
C12 C13 Fe2 67.7(10) . . ?
C12 C13 C14 103.4(15) . . ?
C14 C13 Fe2 68.7(9) . . ?
C11 C10 Fe2 70.2(10) . . ?
C9 C10 Fe2 70.3(10) . . ?
C9 C10 C11 105.3(15) . . ?
C15 C14 Fe2 71.8(10) . . ?
C15 C14 C13 110.2(16) . . ?
C13 C14 Fe2 68.0(10) . . ?
C63 C62 Fe4 71.9(14) . . ?
C61 C62 Fe4 69.3(16) . . ?
C61 C62 C63 109(2) . . ?
C1 C2 C3 115(2) . . ?
C23 C22 C21 116.2(19) . . ?
C29 C28 Fe1 66.5(9) . . ?
C27 C28 C29 105.0(14) . . ?
C27 C28 Fe1 68.8(9) . . ?
C22 C23 S5 108.4(14) . . ?
C29 Fe1 C27 66.1(7) . . ?
C29 Fe1 C28 40.1(6) . . ?
C29 Fe1 C32 127.6(8) . . ?
C29 Fe1 C33 110.2(8) . . ?
C25 Fe1 C29 42.5(5) . . ?
C25 Fe1 C27 68.8(6) . . ?
C25 Fe1 C28 70.2(6) . . ?
C25 Fe1 C32 108.6(7) . . ?
C25 Fe1 C33 119.3(8) . . ?
C26 Fe1 C29 69.3(7) . . ?
C26 Fe1 C25 41.2(7) . . ?
C26 Fe1 C27 41.7(6) . . ?
C26 Fe1 C28 69.5(7) . . ?
C26 Fe1 C32 121.7(8) . . ?
C26 Fe1 C33 152.5(7) . . ?
C27 Fe1 C28 38.8(6) . . ?
C34 Fe1 C29 118.7(7) . . ?
C34 Fe1 C25 151.4(7) . . ?
C34 Fe1 C26 167.2(6) . . ?
C34 Fe1 C27 129.9(6) . . ?
C34 Fe1 C28 109.5(7) . . ?
C34 Fe1 C32 62.8(8) . . ?
C34 Fe1 C30 38.4(6) . . ?
C34 Fe1 C33 37.6(7) . . ?
C34 Fe1 C31 65.2(9) . . ?
C32 Fe1 C27 158.0(8) . . ?
C32 Fe1 C28 162.7(8) . . ?
C32 Fe1 C33 35.6(6) . . ?
C30 Fe1 C29 150.5(8) . . ?
C30 Fe1 C25 166.8(8) . . ?
C30 Fe1 C26 130.0(8) . . ?
C30 Fe1 C27 111.4(8) . . ?
C30 Fe1 C28 118.7(8) . . ?
C30 Fe1 C32 66.0(9) . . ?
C30 Fe1 C33 63.9(8) . . ?
C33 Fe1 C27 165.0(7) . . ?
C33 Fe1 C28 129.0(8) . . ?
C31 Fe1 C29 167.3(9) . . ?
C31 Fe1 C25 128.3(9) . . ?
C31 Fe1 C26 109.4(10) . . ?
C31 Fe1 C27 121.9(9) . . ?
C31 Fe1 C28 152.2(9) . . ?
C31 Fe1 C32 41.5(6) . . ?
C31 Fe1 C30 39.6(6) . . ?
C31 Fe1 C33 64.7(10) . . ?
C30 C34 Fe1 71.4(11) . . ?
C33 C34 Fe1 72.9(11) . . ?
C33 C34 C30 109.9(19) . . ?
C68 C64 Fe4 66.1(13) . . ?
C65 C64 Fe4 70.5(17) . . ?
C65 C64 C68 103(2) . . ?
C64 C68 Fe4 70.9(14) . . ?
C66 C68 Fe4 71.3(14) . . ?
C66 C68 C64 105(2) . . ?
C68 C66 Fe4 67.0(13) . . ?
C67 C66 Fe4 68.8(15) . . ?
C67 C66 C68 112(2) . . ?
N2 C6 C7 111.6(11) . . ?
C60 C61 Fe4 69.8(14) . . ?
C62 C61 Fe4 71.3(16) . . ?
C62 C61 C60 104(2) . . ?
S3 Zn1 S2 128.35(17) . . ?
S1 Zn1 S2 78.19(14) . . ?
S1 Zn1 S3 132.19(16) . . ?
S1 Zn1 S4 120.59(16) . . ?
S4 Zn1 S2 125.63(17) . . ?
S4 Zn1 S3 78.97(13) . . ?
C64 C65 Fe4 69.2(16) . . ?
C64 C65 C67 113(3) . . ?
C67 C65 Fe4 67.0(16) . . ?
C66 C67 Fe4 72.3(18) . . ?
C66 C67 C65 104(3) . . ?
C65 C67 Fe4 72.3(18) . . ?
C33 C32 Fe1 72.7(13) . . ?
C33 C32 C31 108(2) . . ?
C31 C32 Fe1 68.1(13) . . ?
C34 C30 Fe1 70.2(10) . . ?
C34 C30 C31 107(2) . . ?
C31 C30 Fe1 69.7(14) . . ?
C34 C33 Fe1 69.5(12) . . ?
C32 C33 Fe1 71.8(13) . . ?
C32 C33 C34 111(2) . . ?
C32 C31 Fe1 70.3(13) . . ?
C30 C31 Fe1 70.7(13) . . ?
C30 C31 C32 104(2) . . ?

loop_
_geom_bond_atom_site_label_1
_geom_bond_atom_site_label_2
_geom_bond_distance
_geom_bond_site_symmetry_2
_geom_bond_publ_flag
Zn2 S8 2.340(4) . ?
Zn2 S9 2.342(4) . ?
Zn2 S7 2.334(4) . ?
Zn2 S10 2.329(5) . ?
Fe2 C7 1.999(17) . ?
Fe2 C8 2.025(16) . ?
Fe2 C12 2.006(18) . ?
Fe2 C11 2.046(17) . ?
Fe2 C9 2.016(18) . ?
Fe2 C16 2.068(15) . ?
Fe2 C15 2.088(17) . ?
Fe2 C13 2.052(17) . ?
Fe2 C10 2.021(17) . ?
Fe2 C14 2.062(18) . ?
Fe3 C44 2.053(16) . ?
Fe3 C48 2.00(2) . ?
Fe3 C47 2.017(19) . ?
Fe3 C45 2.032(14) . ?
Fe3 C43 2.078(18) . ?
Fe3 C49 2.008(19) . ?
Fe3 C50 1.997(15) . ?
Fe3 C41 2.028(12) . ?
Fe3 C46 2.047(17) . ?
Fe3 C42 1.994(14) . ?
S8 C51 1.737(12) . ?
S2 C18 1.716(12) . ?
S2 Zn1 2.369(5) . ?
S9 C52 1.691(16) . ?
S3 C17 1.719(13) . ?
S3 Zn1 2.342(4) . ?
S7 C51 1.737(12) . ?
S1 C18 1.743(14) . ?
S1 Zn1 2.330(4) . ?
S10 C52 1.740(14) . ?
S6 C4 1.70(2) . ?
S6 C1 1.74(2) . ?
Fe4 C63 2.12(3) . ?
Fe4 C59 2.09(3) . ?
Fe4 C60 2.03(3) . ?
Fe4 C62 2.03(2) . ?
Fe4 C64 2.07(3) . ?
Fe4 C68 2.00(2) . ?
Fe4 C66 2.06(2) . ?
Fe4 C61 2.01(2) . ?
Fe4 C65 2.09(3) . ?
Fe4 C67 2.02(3) . ?
S4 C17 1.715(12) . ?
S4 Zn1 2.330(4) . ?
S12 C35 1.68(2) . ?
S12 C38 1.72(2) . ?
S11 C57 1.77(2) . ?
S11 C54 1.63(2) . ?
N3 C40 1.520(16) . ?
N3 C51 1.275(17) . ?
N3 C39 1.470(17) . ?
N1 C18 1.336(17) . ?
N1 C19 1.410(19) . ?
N1 C24 1.476(14) . ?
C63 C59 1.38(4) . ?
C63 C62 1.50(3) . ?
C29 C25 1.484(18) . ?
C29 C28 1.44(2) . ?
C29 Fe1 2.052(15) . ?
C7 C8 1.45(3) . ?
C7 C11 1.43(2) . ?
C7 C6 1.50(2) . ?
C8 C9 1.40(2) . ?
C44 C45 1.37(2) . ?
C44 C43 1.51(3) . ?
C35 C36 1.22(3) . ?
C40 C41 1.516(18) . ?
C37 C38 1.42(3) . ?
C37 C36 1.39(3) . ?
C5 N2 1.481(15) . ?
C5 C4 1.54(2) . ?
C19 C20 1.50(2) . ?
C12 C16 1.45(3) . ?
C12 C13 1.43(3) . ?
C38 C39 1.41(2) . ?
C48 C47 1.27(3) . ?
C48 C49 1.52(3) . ?
C47 C46 1.40(3) . ?
C11 C10 1.44(3) . ?
C45 C41 1.415(19) . ?
C53 C54 1.52(3) . ?
C53 N4 1.46(2) . ?
C25 C24 1.478(19) . ?
C25 C26 1.44(2) . ?
C25 Fe1 2.043(16) . ?
S5 C20 1.69(2) . ?
S5 C23 1.48(2) . ?
C43 C42 1.44(2) . ?
C57 C56 1.25(3) . ?
C9 C10 1.34(2) . ?
C16 C15 1.49(3) . ?
C49 C50 1.33(3) . ?
C54 C55 1.36(3) . ?
C21 C20 1.40(3) . ?
C21 C22 1.457(18) . ?
N4 C52 1.316(18) . ?
N4 C58 1.54(2) . ?
C59 C58 1.53(3) . ?
C59 C60 1.40(4) . ?
N2 C17 1.395(17) . ?
N2 C6 1.455(16) . ?
C50 C46 1.36(3) . ?
C41 C42 1.37(2) . ?
C4 C3 1.47(3) . ?
C26 C27 1.47(2) . ?
C26 Fe1 2.034(18) . ?
C27 C28 1.41(2) . ?
C27 Fe1 2.097(17) . ?
C3 C2 1.461(19) . ?
C55 C56 1.38(2) . ?
C1 C2 1.25(3) . ?
C60 C61 1.46(3) . ?
C15 C14 1.37(2) . ?
C13 C14 1.52(3) . ?
C62 C61 1.36(2) . ?
C22 C23 1.43(2) . ?
C28 Fe1 2.144(16) . ?
Fe1 C34 2.022(16) . ?
Fe1 C32 2.053(19) . ?
Fe1 C30 2.036(18) . ?
Fe1 C33 2.06(2) . ?
Fe1 C31 2.02(2) . ?
C34 C30 1.34(2) . ?
C34 C33 1.32(3) . ?
C64 C68 1.49(2) . ?
C64 C65 1.43(4) . ?
C68 C66 1.45(2) . ?
C66 C67 1.36(4) . ?
C65 C67 1.43(4) . ?
C32 C33 1.26(2) . ?
C32 C31 1.45(2) . ?
C30 C31 1.38(2) . ?

loop_
_smtbx_masks_void_nr
_smtbx_masks_void_average_x
_smtbx_masks_void_average_y
_smtbx_masks_void_average_z
_smtbx_masks_void_volume
_smtbx_masks_void_count_electrons
_smtbx_masks_void_content
1 0.000 0.317 0.000 202.8 39.9 ?
2 0.000 0.619 0.500 184.4 35.4 ?
3 0.500 0.119 0.500 184.4 35.4 ?
4 0.500 0.817 0.000 202.8 39.9 ?
